data_2238548
loop_
_publ_author_name
'Dharmalingam, Sivanesan'
'Yoon, Sungho'

_publ_section_title
;
 Bis(4-aminopyridine){2,2'-[1,2-phenylenebis(nitrilomethanylylidene)]diphenolato}cobalt(III)
 nitrate
;
_journal_coeditor_code RZ5078
_journal_issue 9
_journal_name_full 'Acta Crystallographica Section E'
_journal_page_first m495
_journal_page_last m496
_journal_paper_doi 10.1107/S1600536813020953
_journal_volume 69
_journal_year 2013
_chemical_formula_iupac '[Co (C20 H14 N2 O2) (C5 H6 N2)2] N O3'
_chemical_formula_moiety 'C30 H26 Co N6 O2 +, N O3 -'
_chemical_formula_sum 'C30 H26 Co N7 O5'
_chemical_formula_weight 623.51
_chemical_name_systematic
'Bis(4-aminopyridine){2,2'-[1,2-phenylenebis(nitrilomethanylylidene)]diphenolato}cobalt(III) nitrate'
_space_group_IT_number 14
_symmetry_cell_setting monoclinic
_symmetry_space_group_name_Hall '-P 2ybc'
_symmetry_space_group_name_H-M 'P 1 21/c 1'
_atom_sites_solution_hydrogens geom
_atom_sites_solution_primary direct
_atom_sites_solution_secondary difmap
_audit_creation_method SHELXL-97
_cell_angle_alpha 90.00
_cell_angle_beta 125.14(2)
_cell_angle_gamma 90.00
_cell_formula_units_Z 4
_cell_length_a 13.072(3)
_cell_length_b 15.136(3)
_cell_length_c 17.192(6)
_cell_measurement_reflns_used 2630
_cell_measurement_temperature 293(2)
_cell_measurement_theta_max 24.34
_cell_measurement_theta_min 2.33
_cell_volume 2781.6(15)
_computing_cell_refinement '<i>SAINT</i> (Bruker, 2000)'
_computing_data_collection '<i>SMART</i> (Bruker, 2000)'
_computing_data_reduction '<i>SAINT</i> (Bruker, 2000)'
_computing_molecular_graphics 'SHELXTL (Sheldrick, 2008)'
_computing_publication_material 'SHELXTL (Sheldrick, 2008)'
_computing_structure_refinement '<i>SHELXL97</i> (Sheldrick, 2008)'
_computing_structure_solution '<i>SHELXS97</i> (Sheldrick, 2008)'
_diffrn_ambient_temperature 293(2)
_diffrn_measured_fraction_theta_full 0.998
_diffrn_measured_fraction_theta_max 0.998
_diffrn_measurement_device_type 'Bruker SMART CCD area-detector'
_diffrn_measurement_method '\f and \w scans'
_diffrn_radiation_monochromator graphite
_diffrn_radiation_source 'fine-focus sealed tube'
_diffrn_radiation_type MoK\a
_diffrn_radiation_wavelength 0.71073
_diffrn_reflns_av_R_equivalents 0.1103
_diffrn_reflns_av_sigmaI/netI 0.2231
_diffrn_reflns_limit_h_max 17
_diffrn_reflns_limit_h_min -17
_diffrn_reflns_limit_k_max 17
_diffrn_reflns_limit_k_min -20
_diffrn_reflns_limit_l_max 19
_diffrn_reflns_limit_l_min -22
_diffrn_reflns_number 20500
_diffrn_reflns_theta_full 28.31
_diffrn_reflns_theta_max 28.31
_diffrn_reflns_theta_min 1.91
_exptl_absorpt_coefficient_mu 0.672
_exptl_absorpt_correction_T_max 1.00
_exptl_absorpt_correction_T_min 0.826
_exptl_absorpt_correction_type multi-scan
_exptl_absorpt_process_details '(SADABS; Bruker, 2000)'
_exptl_crystal_colour red
_exptl_crystal_density_diffrn 1.489
_exptl_crystal_density_method 'not measured'
_exptl_crystal_description block
_exptl_crystal_F_000 1288
_exptl_crystal_size_max 0.21
_exptl_crystal_size_mid 0.17
_exptl_crystal_size_min 0.11
_refine_diff_density_max 0.787
_refine_diff_density_min -0.695
_refine_ls_extinction_method none
_refine_ls_goodness_of_fit_ref 0.707
_refine_ls_hydrogen_treatment mixed
_refine_ls_matrix_type full
_refine_ls_number_parameters 404
_refine_ls_number_reflns 6917
_refine_ls_number_restraints 2
_refine_ls_restrained_S_all 0.707
_refine_ls_R_factor_all 0.1646
_refine_ls_R_factor_gt 0.0496
_refine_ls_shift/su_max 0.001
_refine_ls_shift/su_mean 0.000
_refine_ls_structure_factor_coef Fsqd
_refine_ls_weighting_details 'calc w=1/[\s^2^(Fo^2^)+(0.0000P)^2^+0.0000P] where P=(Fo^2^+2Fc^2^)/3'
_refine_ls_weighting_scheme calc
_refine_ls_wR_factor_gt 0.0592
_refine_ls_wR_factor_ref 0.0843
_reflns_number_gt 2486
_reflns_number_total 6917
_reflns_threshold_expression I>2\s(I)
_cod_data_source_file rz5078.cif
_cod_data_source_block I
_cod_original_sg_symbol_H-M 'P 21/c'
_cod_database_code 2238548
_cod_database_fobs_code 2238548

loop_
_symmetry_equiv_pos_as_xyz
'x, y, z'
'-x, y+1/2, -z+1/2'
'-x, -y, -z'
'x, -y-1/2, z-1/2'

loop_
_atom_site_type_symbol
_atom_site_label
_atom_site_fract_x
_atom_site_fract_y
_atom_site_fract_z
_atom_site_U_iso_or_equiv
_atom_site_adp_type
_atom_site_calc_flag
_atom_site_refinement_flags
_atom_site_occupancy
_atom_site_symmetry_multiplicity
Co Co1 0.36975(4) 0.75435(4) 0.33861(3) 0.02774(14) Uani d . 1 1
O O1 0.5005(2) 0.83721(16) 0.40079(16) 0.0318(7) Uani d . 1 1
O O2 0.3029(2) 0.83328(16) 0.23490(16) 0.0338(7) Uani d . 1 1
N N1 0.4376(2) 0.67753(19) 0.44404(19) 0.0241(8) Uani d . 1 1
N N2 0.2362(3) 0.6726(2) 0.2758(2) 0.0260(8) Uani d . 1 1
N N3 0.2806(3) 0.8170(2) 0.3824(2) 0.0282(8) Uani d . 1 1
N N4 0.4594(3) 0.6910(2) 0.29547(19) 0.0273(8) Uani d . 1 1
N N5 0.0804(4) 0.9424(3) 0.4717(3) 0.0423(11) Uani d D 1 1
N N6 0.6508(5) 0.5547(4) 0.2043(3) 0.0591(14) Uani d D 1 1
C C8 0.3526(3) 0.6096(2) 0.4287(2) 0.0244(9) Uani d . 1 1
C C9 0.3708(3) 0.5500(2) 0.4972(3) 0.0305(10) Uani d . 1 1
H H9 0.4429 0.5526 0.5589 0.037 Uiso calc R 1 1
C C10 0.2805(3) 0.4866(3) 0.4726(3) 0.0329(10) Uani d . 1 1
H H10 0.2934 0.4456 0.5177 0.039 Uiso calc R 1 1
C C11 0.1713(3) 0.4837(3) 0.3816(3) 0.0346(11) Uani d . 1 1
H H11 0.1106 0.4414 0.3659 0.041 Uiso calc R 1 1
C C12 0.1533(3) 0.5433(2) 0.3149(2) 0.0307(10) Uani d . 1 1
H H12 0.0800 0.5412 0.2538 0.037 Uiso calc R 1 1
C C13 0.2432(3) 0.6070(3) 0.3372(2) 0.0256(9) Uani d . 1 1
C C14 0.1437(3) 0.6764(3) 0.1850(2) 0.0297(10) Uani d . 1 1
H H14 0.0880 0.6291 0.1597 0.036 Uiso calc R 1 1
C C15 0.1218(3) 0.7465(3) 0.1223(2) 0.0291(9) Uani d . 1 1
C C16 0.0092(3) 0.7426(3) 0.0285(2) 0.0420(11) Uani d . 1 1
H H16 -0.0428 0.6936 0.0103 0.050 Uiso calc R 1 1
C C17 -0.0232(4) 0.8088(3) -0.0344(3) 0.0529(14) Uani d . 1 1
H H17 -0.0970 0.8054 -0.0952 0.063 Uiso calc R 1 1
C C18 0.0543(4) 0.8822(3) -0.0077(3) 0.0660(16) Uani d . 1 1
H H18 0.0323 0.9274 -0.0513 0.079 Uiso calc R 1 1
C C19 0.1629(4) 0.8887(3) 0.0820(3) 0.0520(13) Uani d . 1 1
H H19 0.2130 0.9384 0.0983 0.062 Uiso calc R 1 1
C C20 0.1996(3) 0.8220(3) 0.1496(3) 0.0324(10) Uani d . 1 1
C C21 0.3351(3) 0.8436(2) 0.4730(2) 0.0351(11) Uani d . 1 1
H H21 0.4208 0.8347 0.5160 0.042 Uiso calc R 1 1
C C22 0.2729(3) 0.8826(3) 0.5055(3) 0.0344(11) Uani d . 1 1
H H22 0.3162 0.8986 0.5692 0.041 Uiso calc R 1 1
C C23 0.1447(3) 0.8989(3) 0.4443(3) 0.0294(10) Uani d . 1 1
C C24 0.0876(3) 0.8706(2) 0.3502(2) 0.0306(10) Uani d . 1 1
H H24 0.0020 0.8781 0.3059 0.037 Uiso calc R 1 1
C C25 0.1568(3) 0.8324(3) 0.3237(2) 0.0334(10) Uani d . 1 1
H H25 0.1158 0.8155 0.2604 0.040 Uiso calc R 1 1
C C26 0.4613(3) 0.6024(3) 0.2911(2) 0.0288(10) Uani d . 1 1
H H26 0.4171 0.5707 0.3091 0.035 Uiso calc R 1 1
C C27 0.5235(3) 0.5549(3) 0.2622(2) 0.0325(10) Uani d . 1 1
H H27 0.5208 0.4935 0.2610 0.039 Uiso calc R 1 1
C C28 0.5905(4) 0.6002(3) 0.2347(3) 0.0367(11) Uani d . 1 1
C C29 0.5908(4) 0.6917(3) 0.2400(3) 0.0384(11) Uani d . 1 1
H H29 0.6358 0.7246 0.2236 0.046 Uiso calc R 1 1
C C30 0.5258(3) 0.7341(3) 0.2689(2) 0.0347(10) Uani d . 1 1
H H30 0.5271 0.7955 0.2705 0.042 Uiso calc R 1 1
C C44 0.5503(3) 0.6828(2) 0.5221(2) 0.0266(9) Uani d . 1 1
H H44 0.5756 0.6389 0.5676 0.032 Uiso calc R 1 1
C C45 0.6375(3) 0.7514(3) 0.5425(2) 0.0248(8) Uani d . 1 1
C C46 0.7566(3) 0.7467(3) 0.6315(2) 0.0328(9) Uani d . 1 1
H H46 0.7752 0.6986 0.6713 0.039 Uiso calc R 1 1
C C47 0.8436(3) 0.8113(3) 0.6593(3) 0.0383(11) Uani d . 1 1
H H47 0.9207 0.8079 0.7179 0.046 Uiso calc R 1 1
C C48 0.8154(3) 0.8826(3) 0.5988(3) 0.0438(12) Uani d . 1 1
H H48 0.8748 0.9267 0.6172 0.053 Uiso calc R 1 1
C C49 0.7023(3) 0.8888(3) 0.5131(3) 0.0379(11) Uani d . 1 1
H H49 0.6864 0.9369 0.4740 0.045 Uiso calc R 1 1
C C50 0.6088(3) 0.8243(3) 0.4824(3) 0.0269(10) Uani d . 1 1
O O3 0.6426(2) 0.59009(18) 0.72076(18) 0.0473(8) Uani d . 1 1
O O5 0.8220(3) 0.6406(2) 0.8288(2) 0.0772(11) Uani d . 1 1
O O4 0.7833(3) 0.5069(2) 0.83658(19) 0.0651(10) Uani d . 1 1
N N25 0.7482(3) 0.5781(2) 0.7972(2) 0.0341(9) Uani d . 1 1
H H50A 0.694(3) 0.581(3) 0.190(3) 0.052(16) Uiso d D 1 1
H H49A 0.646(4) 0.4993(19) 0.201(3) 0.08(2) Uiso d D 1 1
H H52A 0.112(3) 0.957(2) 0.5305(17) 0.041(14) Uiso d D 1 1
H H51A 0.000(2) 0.943(3) 0.440(2) 0.070(17) Uiso d D 1 1

loop_
_atom_site_aniso_label
_atom_site_aniso_U_11
_atom_site_aniso_U_22
_atom_site_aniso_U_33
_atom_site_aniso_U_12
_atom_site_aniso_U_13
_atom_site_aniso_U_23
Co1 0.0255(3) 0.0291(3) 0.0242(3) -0.0007(3) 0.0117(2) 0.0000(3)
O1 0.0255(15) 0.0332(18) 0.0296(16) -0.0010(13) 0.0117(13) 0.0021(14)
O2 0.0329(15) 0.0356(18) 0.0245(15) -0.0007(14) 0.0118(13) 0.0053(14)
N1 0.0184(17) 0.028(2) 0.0200(17) -0.0034(15) 0.0074(14) -0.0052(15)
N2 0.0246(18) 0.030(2) 0.0220(18) 0.0071(16) 0.0129(15) 0.0025(16)
N3 0.0247(18) 0.025(2) 0.0253(18) 0.0041(16) 0.0089(15) 0.0037(16)
N4 0.0257(18) 0.025(2) 0.0263(19) -0.0034(16) 0.0120(15) 0.0042(16)
N5 0.034(3) 0.055(3) 0.038(3) 0.005(2) 0.021(2) -0.011(2)
N6 0.067(3) 0.058(4) 0.081(4) 0.004(3) 0.059(3) 0.003(3)
C8 0.023(2) 0.024(2) 0.026(2) 0.0028(19) 0.0146(18) 0.0009(19)
C9 0.026(2) 0.036(3) 0.028(2) -0.004(2) 0.0145(19) 0.001(2)
C10 0.041(3) 0.029(3) 0.038(3) 0.000(2) 0.028(2) 0.006(2)
C11 0.029(2) 0.033(3) 0.035(3) -0.005(2) 0.015(2) -0.004(2)
C12 0.024(2) 0.035(3) 0.024(2) -0.001(2) 0.0085(18) 0.005(2)
C13 0.022(2) 0.026(2) 0.024(2) 0.0083(19) 0.0107(18) 0.0052(19)
C14 0.026(2) 0.029(3) 0.032(2) 0.004(2) 0.015(2) -0.002(2)
C15 0.034(2) 0.029(2) 0.024(2) 0.002(2) 0.0167(18) 0.002(2)
C16 0.035(2) 0.047(3) 0.028(2) -0.007(3) 0.0094(19) -0.003(3)
C17 0.049(3) 0.058(4) 0.024(3) -0.001(3) 0.005(2) 0.015(3)
C18 0.067(4) 0.068(4) 0.037(3) -0.011(3) 0.014(3) 0.014(3)
C19 0.055(3) 0.046(3) 0.038(3) -0.013(3) 0.017(2) 0.009(3)
C20 0.037(3) 0.030(3) 0.024(2) 0.000(2) 0.014(2) 0.003(2)
C21 0.024(2) 0.038(3) 0.024(2) -0.004(2) 0.0025(19) -0.010(2)
C22 0.035(3) 0.038(3) 0.026(2) 0.004(2) 0.015(2) -0.005(2)
C23 0.027(2) 0.031(3) 0.028(2) 0.002(2) 0.014(2) 0.001(2)
C24 0.021(2) 0.036(3) 0.024(2) 0.006(2) 0.0067(18) -0.002(2)
C25 0.027(2) 0.042(3) 0.023(2) 0.006(2) 0.0094(19) -0.002(2)
C26 0.028(2) 0.035(3) 0.022(2) 0.003(2) 0.0133(19) 0.006(2)
C27 0.031(2) 0.036(3) 0.030(2) 0.002(2) 0.017(2) 0.000(2)
C28 0.032(3) 0.047(3) 0.030(3) 0.007(2) 0.017(2) 0.005(2)
C29 0.040(3) 0.049(3) 0.037(3) -0.001(2) 0.028(2) 0.006(2)
C30 0.033(2) 0.038(3) 0.030(2) -0.009(2) 0.0167(19) -0.003(2)
C44 0.028(2) 0.028(3) 0.024(2) 0.002(2) 0.0153(19) -0.0018(19)
C45 0.0214(19) 0.025(2) 0.029(2) -0.002(2) 0.0147(17) -0.002(2)
C46 0.025(2) 0.039(3) 0.033(2) 0.005(2) 0.0166(18) 0.003(2)
C47 0.018(2) 0.044(3) 0.037(3) -0.003(2) 0.0072(19) 0.000(2)
C48 0.023(2) 0.038(3) 0.051(3) -0.007(2) 0.010(2) -0.004(2)
C49 0.028(2) 0.036(3) 0.041(3) -0.010(2) 0.015(2) 0.000(2)
C50 0.025(2) 0.027(3) 0.030(2) 0.004(2) 0.0161(19) 0.001(2)
O3 0.0328(17) 0.050(2) 0.0330(17) -0.0014(16) 0.0039(14) 0.0093(16)
O5 0.054(2) 0.074(3) 0.065(2) -0.014(2) 0.0121(18) 0.006(2)
O4 0.085(2) 0.038(2) 0.040(2) 0.0086(19) 0.0172(18) 0.0079(17)
N25 0.034(2) 0.030(2) 0.033(2) -0.0099(19) 0.0157(19) -0.0033(19)

loop_
_atom_type_symbol
_atom_type_description
_atom_type_scat_dispersion_real
_atom_type_scat_dispersion_imag
_atom_type_scat_source
C C 0.0033 0.0016 'International Tables Vol C Tables 4.2.6.8 and 6.1.1.4'
H H 0.0000 0.0000 'International Tables Vol C Tables 4.2.6.8 and 6.1.1.4'
Co Co 0.3494 0.9721 'International Tables Vol C Tables 4.2.6.8 and 6.1.1.4'
N N 0.0061 0.0033 'International Tables Vol C Tables 4.2.6.8 and 6.1.1.4'
O O 0.0106 0.0060 'International Tables Vol C Tables 4.2.6.8 and 6.1.1.4'

loop_
_geom_angle_atom_site_label_1
_geom_angle_atom_site_label_2
_geom_angle_atom_site_label_3
_geom_angle
O1 Co1 N2 178.95(12)
O1 Co1 N1 95.39(11)
N2 Co1 N1 85.08(13)
O1 Co1 O2 83.70(11)
N2 Co1 O2 95.82(12)
N1 Co1 O2 178.78(12)
O1 Co1 N3 90.33(12)
N2 Co1 N3 88.74(12)
N1 Co1 N3 89.07(12)
O2 Co1 N3 90.13(12)
O1 Co1 N4 89.75(12)
N2 Co1 N4 91.18(12)
N1 Co1 N4 90.52(12)
O2 Co1 N4 90.28(12)
N3 Co1 N4 179.59(13)
C50 O1 Co1 125.2(2)
C20 O2 Co1 126.2(3)
C44 N1 C8 122.3(3)
C44 N1 Co1 125.3(3)
C8 N1 Co1 112.4(2)
C14 N2 C13 122.5(3)
C14 N2 Co1 124.4(3)
C13 N2 Co1 113.1(2)
C25 N3 C21 115.1(3)
C25 N3 Co1 121.3(3)
C21 N3 Co1 123.5(2)
C26 N4 C30 115.1(3)
C26 N4 Co1 122.9(3)
C30 N4 Co1 122.0(3)
C23 N5 H52A 123(2)
C23 N5 H51A 124(3)
H52A N5 H51A 110(3)
C28 N6 H50A 121(3)
C28 N6 H49A 120(3)
H50A N6 H49A 119(4)
C13 C8 C9 120.2(4)
C13 C8 N1 114.5(3)
C9 C8 N1 125.3(3)
C10 C9 C8 119.4(3)
C10 C9 H9 120.3
C8 C9 H9 120.3
C9 C10 C11 120.7(4)
C9 C10 H10 119.6
C11 C10 H10 119.6
C12 C11 C10 119.5(4)
C12 C11 H11 120.2
C10 C11 H11 120.2
C11 C12 C13 121.0(3)
C11 C12 H12 119.5
C13 C12 H12 119.5
C8 C13 C12 119.1(4)
C8 C13 N2 114.0(3)
C12 C13 N2 126.8(3)
N2 C14 C15 125.4(4)
N2 C14 H14 117.3
C15 C14 H14 117.3
C20 C15 C14 124.0(3)
C20 C15 C16 118.9(4)
C14 C15 C16 116.9(4)
C17 C16 C15 121.2(4)
C17 C16 H16 119.4
C15 C16 H16 119.4
C16 C17 C18 119.6(4)
C16 C17 H17 120.2
C18 C17 H17 120.2
C19 C18 C17 120.9(4)
C19 C18 H18 119.5
C17 C18 H18 119.5
C18 C19 C20 121.4(4)
C18 C19 H19 119.3
C20 C19 H19 119.3
O2 C20 C19 118.3(4)
O2 C20 C15 123.7(4)
C19 C20 C15 117.9(3)
N3 C21 C22 124.1(3)
N3 C21 H21 117.9
C22 C21 H21 117.9
C21 C22 C23 120.8(4)
C21 C22 H22 119.6
C23 C22 H22 119.6
N5 C23 C22 122.9(4)
N5 C23 C24 121.8(4)
C22 C23 C24 115.2(4)
C25 C24 C23 120.3(3)
C25 C24 H24 119.9
C23 C24 H24 119.9
N3 C25 C24 124.6(4)
N3 C25 H25 117.7
C24 C25 H25 117.7
N4 C26 C27 125.2(4)
N4 C26 H26 117.4
C27 C26 H26 117.4
C26 C27 C28 118.9(4)
C26 C27 H27 120.5
C28 C27 H27 120.5
N6 C28 C29 123.4(4)
N6 C28 C27 119.9(5)
C29 C28 C27 116.6(4)
C30 C29 C28 120.9(4)
C30 C29 H29 119.6
C28 C29 H29 119.6
N4 C30 C29 123.3(4)
N4 C30 H30 118.4
C29 C30 H30 118.4
N1 C44 C45 124.5(4)
N1 C44 H44 117.7
C45 C44 H44 117.7
C50 C45 C46 119.6(4)
C50 C45 C44 123.5(3)
C46 C45 C44 116.8(4)
C47 C46 C45 121.1(4)
C47 C46 H46 119.4
C45 C46 H46 119.4
C46 C47 C48 119.1(3)
C46 C47 H47 120.5
C48 C47 H47 120.5
C49 C48 C47 121.1(4)
C49 C48 H48 119.5
C47 C48 H48 119.5
C48 C49 C50 121.7(4)
C48 C49 H49 119.2
C50 C49 H49 119.2
O1 C50 C45 124.7(3)
O1 C50 C49 117.8(4)
C45 C50 C49 117.4(3)
O4 N25 O5 119.2(4)
O4 N25 O3 123.1(4)
O5 N25 O3 117.4(4)

loop_
_geom_bond_atom_site_label_1
_geom_bond_atom_site_label_2
_geom_bond_distance
Co1 O1 1.880(2)
Co1 N2 1.890(3)
Co1 N1 1.890(3)
Co1 O2 1.891(2)
Co1 N3 1.959(3)
Co1 N4 1.960(3)
O1 C50 1.312(4)
O2 C20 1.313(4)
N1 C44 1.304(4)
N1 C8 1.423(4)
N2 C14 1.316(4)
N2 C13 1.414(4)
N3 C25 1.346(4)
N3 C21 1.348(4)
N4 C26 1.344(4)
N4 C30 1.358(4)
N5 C23 1.348(5)
N5 H52A 0.87(2)
N5 H51A 0.86(2)
N6 C28 1.357(5)
N6 H50A 0.83(3)
N6 H49A 0.84(3)
C8 C13 1.390(4)
C8 C9 1.391(5)
C9 C10 1.384(5)
C9 H9 0.9300
C10 C11 1.385(4)
C10 H10 0.9300
C11 C12 1.369(5)
C11 H11 0.9300
C12 C13 1.392(5)
C12 H12 0.9300
C14 C15 1.420(5)
C14 H14 0.9300
C15 C20 1.417(5)
C15 C16 1.428(4)
C16 C17 1.350(5)
C16 H16 0.9300
C17 C18 1.391(5)
C17 H17 0.9300
C18 C19 1.372(5)
C18 H18 0.9300
C19 C20 1.399(5)
C19 H19 0.9300
C21 C22 1.358(4)
C21 H21 0.9300
C22 C23 1.395(4)
C22 H22 0.9300
C23 C24 1.402(4)
C24 C25 1.356(4)
C24 H24 0.9300
C25 H25 0.9300
C26 C27 1.375(5)
C26 H26 0.9300
C27 C28 1.392(5)
C27 H27 0.9300
C28 C29 1.387(5)
C29 C30 1.367(5)
C29 H29 0.9300
C30 H30 0.9300
C44 C45 1.429(5)
C44 H44 0.9300
C45 C50 1.407(5)
C45 C46 1.424(4)
C46 C47 1.361(5)
C46 H46 0.9300
C47 C48 1.394(5)
C47 H47 0.9300
C48 C49 1.363(4)
C48 H48 0.9300
C49 C50 1.408(5)
C49 H49 0.9300
O3 N25 1.256(4)
O5 N25 1.231(4)
O4 N25 1.214(4)

loop_
_geom_hbond_atom_site_label_D
_geom_hbond_atom_site_label_H
_geom_hbond_atom_site_label_A
_geom_hbond_site_symmetry_A
_geom_hbond_distance_DH
_geom_hbond_distance_HA
_geom_hbond_distance_DA
_geom_hbond_angle_DHA
C9 H9 O3 . 0.93 2.55 3.470(4) 169
C26 H26 O3 3_666 0.93 2.52 3.171(5) 128
C44 H44 O3 . 0.93 2.36 3.217(5) 152
C46 H46 O5 . 0.93 2.56 3.388(5) 148
N5 H51A O4 4_475 0.86(2) 2.44(3) 3.269(5) 162(4)
N5 H51A O5 4_475 0.86(2) 2.36(3) 3.078(5) 142(4)
N5 H52A O4 2_656 0.87(2) 2.02(2) 2.868(5) 166(3)

loop_
_geom_torsion_atom_site_label_1
_geom_torsion_atom_site_label_2
_geom_torsion_atom_site_label_3
_geom_torsion_atom_site_label_4
_geom_torsion
N1 Co1 O1 C50 13.0(3)
O2 Co1 O1 C50 -167.8(3)
N3 Co1 O1 C50 102.1(3)
N4 Co1 O1 C50 -77.5(3)
O1 Co1 O2 C20 177.3(3)
N2 Co1 O2 C20 -3.7(3)
N3 Co1 O2 C20 -92.4(3)
N4 Co1 O2 C20 87.5(3)
O1 Co1 N1 C44 -10.6(3)
N2 Co1 N1 C44 170.3(3)
N3 Co1 N1 C44 -100.9(3)
N4 Co1 N1 C44 79.2(3)
O1 Co1 N1 C8 171.1(2)
N2 Co1 N1 C8 -8.0(2)
N3 Co1 N1 C8 80.8(2)
N4 Co1 N1 C8 -99.1(2)
N1 Co1 N2 C14 -173.5(3)
O2 Co1 N2 C14 7.3(3)
N3 Co1 N2 C14 97.3(3)
N4 Co1 N2 C14 -83.1(3)
N1 Co1 N2 C13 8.0(2)
O2 Co1 N2 C13 -171.2(2)
N3 Co1 N2 C13 -81.2(2)
N4 Co1 N2 C13 98.4(2)
O1 Co1 N3 C25 136.1(3)
N2 Co1 N3 C25 -43.4(3)
N1 Co1 N3 C25 -128.5(3)
O2 Co1 N3 C25 52.4(3)
O1 Co1 N3 C21 -47.6(3)
N2 Co1 N3 C21 132.9(3)
N1 Co1 N3 C21 47.8(3)
O2 Co1 N3 C21 -131.3(3)
O1 Co1 N4 C26 141.8(3)
N2 Co1 N4 C26 -38.7(3)
N1 Co1 N4 C26 46.4(3)
O2 Co1 N4 C26 -134.5(3)
O1 Co1 N4 C30 -37.3(3)
N2 Co1 N4 C30 142.2(3)
N1 Co1 N4 C30 -132.7(3)
O2 Co1 N4 C30 46.4(3)
C44 N1 C8 C13 -171.8(3)
Co1 N1 C8 C13 6.5(4)
C44 N1 C8 C9 9.5(6)
Co1 N1 C8 C9 -172.2(3)
C13 C8 C9 C10 1.7(6)
N1 C8 C9 C10 -179.7(3)
C8 C9 C10 C11 -1.7(6)
C9 C10 C11 C12 0.9(6)
C10 C11 C12 C13 -0.1(6)
C9 C8 C13 C12 -0.9(6)
N1 C8 C13 C12 -179.6(3)
C9 C8 C13 N2 178.6(3)
N1 C8 C13 N2 -0.1(5)
C11 C12 C13 C8 0.0(6)
C11 C12 C13 N2 -179.4(3)
C14 N2 C13 C8 175.1(3)
Co1 N2 C13 C8 -6.4(4)
C14 N2 C13 C12 -5.4(6)
Co1 N2 C13 C12 173.1(3)
C13 N2 C14 C15 171.2(3)
Co1 N2 C14 C15 -7.2(5)
N2 C14 C15 C20 1.4(6)
N2 C14 C15 C16 -173.8(3)
C20 C15 C16 C17 0.7(6)
C14 C15 C16 C17 176.2(4)
C15 C16 C17 C18 0.2(7)
C16 C17 C18 C19 -0.6(8)
C17 C18 C19 C20 0.2(8)
Co1 O2 C20 C19 178.6(3)
Co1 O2 C20 C15 -0.4(5)
C18 C19 C20 O2 -178.3(4)
C18 C19 C20 C15 0.7(7)
C14 C15 C20 O2 2.8(6)
C16 C15 C20 O2 177.8(3)
C14 C15 C20 C19 -176.2(4)
C16 C15 C20 C19 -1.1(6)
C25 N3 C21 C22 0.5(6)
Co1 N3 C21 C22 -176.1(3)
N3 C21 C22 C23 -0.9(6)
C21 C22 C23 N5 -175.7(4)
C21 C22 C23 C24 1.3(6)
N5 C23 C24 C25 175.6(4)
C22 C23 C24 C25 -1.5(6)
C21 N3 C25 C24 -0.7(6)
Co1 N3 C25 C24 176.0(3)
C23 C24 C25 N3 1.2(6)
C30 N4 C26 C27 -0.3(5)
Co1 N4 C26 C27 -179.4(3)
N4 C26 C27 C28 -0.1(6)
C26 C27 C28 N6 -178.8(4)
C26 C27 C28 C29 0.9(5)
N6 C28 C29 C30 178.3(4)
C27 C28 C29 C30 -1.3(6)
C26 N4 C30 C29 -0.2(5)
Co1 N4 C30 C29 178.9(3)
C28 C29 C30 N4 1.1(6)
C8 N1 C44 C45 -177.6(3)
Co1 N1 C44 C45 4.3(5)
N1 C44 C45 C50 3.8(6)
N1 C44 C45 C46 179.9(3)
C50 C45 C46 C47 -0.4(6)
C44 C45 C46 C47 -176.7(3)
C45 C46 C47 C48 -0.7(6)
C46 C47 C48 C49 0.6(6)
C47 C48 C49 C50 0.6(7)
Co1 O1 C50 C45 -9.3(5)
Co1 O1 C50 C49 172.0(3)
C46 C45 C50 O1 -177.1(3)
C44 C45 C50 O1 -1.1(6)
C46 C45 C50 C49 1.6(5)
C44 C45 C50 C49 177.5(3)
C48 C49 C50 O1 177.1(4)
C48 C49 C50 C45 -1.7(6)
